data_4345751
loop_
_publ_author_name
'Chen, Qiu-Fang'
'Zhao, Xin'
'Liu, Quan'
'Jia, Ji-Dong'
'Qiu, Xiao-Ting'
'Song, Ying-Lin'
'Young, David James'
'Zhang, Wen-Hua'
'Lang, Jian-Ping'

_publ_section_title
;
 Tungsten(VI)-Copper(I)-Sulfur Cluster-Supported Metal-Organic Frameworks
 Bridged by in Situ Click-Formed Tetrazolate Ligands.
;
_journal_issue 10
_journal_name_full 'Inorganic chemistry'
_journal_page_first 5669
_journal_page_last 5679
_journal_paper_doi 10.1021/acs.inorgchem.7b00261
_journal_volume 56
_journal_year 2017
_chemical_formula_moiety 'C39 H59 B2 Cu6 N27 S6 W2'
_chemical_formula_sum 'C39 H59 B2 Cu6 N27 S6 W2'
_chemical_formula_weight 1869.05
_space_group_crystal_system trigonal
_space_group_IT_number 148
_space_group_name_Hall '-R 3'
_space_group_name_H-M_alt 'R -3 :H'
_symmetry_space_group_name_Hall '-R 3'
_symmetry_space_group_name_H-M 'R -3 :H'
_atom_sites_solution_hydrogens mixed
_audit_creation_method SHELXL-2013
_audit_update_record
;
2016-07-14 # Formatted by publCIF

;
_cell_angle_alpha 90
_cell_angle_beta 90
_cell_angle_gamma 120
_cell_formula_units_Z 6
_cell_length_a 12.0896(7)
_cell_length_b 12.0896(7)
_cell_length_c 81.755(7)
_cell_measurement_reflns_used 3062
_cell_measurement_temperature 223(2)
_cell_measurement_theta_max 22.4300
_cell_measurement_theta_min 3.3520
_cell_volume 10348.3(12)
_computing_cell_refinement
;
CrysAlisPro, Agilent Technologies,
Version 1.171.36.32 (release 02-08-2013 CrysAlis171 .NET)
(compiled Aug  2 2013,16:46:58)
;
_computing_data_collection
;
CrysAlisPro, Agilent Technologies,
Version 1.171.36.32 (release 02-08-2013 CrysAlis171 .NET)
(compiled Aug  2 2013,16:46:58)
;
_computing_data_reduction
;
CrysAlisPro, Agilent Technologies,
Version 1.171.36.32 (release 02-08-2013 CrysAlis171 .NET)
(compiled Aug  2 2013,16:46:58)
;
_computing_molecular_graphics 'SHELXL-2013 (Sheldrick, 2013)'
_computing_publication_material 'publCIF (Westrip, 2010)'
_computing_structure_refinement 'SHELXL-2013 (Sheldrick, 2013)'
_computing_structure_solution 'SHELXL-2013 (Sheldrick, 2013)'
_diffrn_ambient_temperature 223(2)
_diffrn_measured_fraction_theta_full 0.997
_diffrn_measured_fraction_theta_max 0.997
_diffrn_measurement_device_type 'Xcalibur, Atlas, Gemini'
_diffrn_measurement_method 'phi and omega scans'
_diffrn_radiation_type MoK\a
_diffrn_radiation_wavelength 0.71073
_diffrn_reflns_av_R_equivalents 0.1091
_diffrn_reflns_av_unetI/netI 0.1091
_diffrn_reflns_Laue_measured_fraction_full 0.997
_diffrn_reflns_Laue_measured_fraction_max 0.997
_diffrn_reflns_limit_h_max 13
_diffrn_reflns_limit_h_min -14
_diffrn_reflns_limit_k_max 14
_diffrn_reflns_limit_k_min -13
_diffrn_reflns_limit_l_max 96
_diffrn_reflns_limit_l_min -99
_diffrn_reflns_number 18442
_diffrn_reflns_point_group_measured_fraction_full 0.997
_diffrn_reflns_point_group_measured_fraction_max 0.997
_diffrn_reflns_theta_full 25.242
_diffrn_reflns_theta_max 25.681
_diffrn_reflns_theta_min 3.362
_diffrn_standards_decay_% 0
_diffrn_standards_interval_count 0
_diffrn_standards_interval_time 0
_diffrn_standards_number 0
_exptl_absorpt_coefficient_mu 5.363
_exptl_absorpt_correction_T_max 0.447
_exptl_absorpt_correction_T_min 0.396
_exptl_absorpt_correction_type multi-scan
_exptl_absorpt_process_details
;
CrysAlisPro, Agilent Technologies,
Version 1.171.36.32 (release 02-08-2013 CrysAlis171 .NET)
(compiled Aug  2 2013,16:46:58)
Empirical absorption correction using spherical harmonics,
 implemented in SCALE3 ABSPACK scaling algorithm.
;
_exptl_crystal_colour black
_exptl_crystal_density_diffrn 1.800
_exptl_crystal_description block
_exptl_crystal_F_000 5460
_exptl_crystal_size_max 0.200
_exptl_crystal_size_mid 0.150
_exptl_crystal_size_min 0.150
_refine_diff_density_max 2.379
_refine_diff_density_min -2.315
_refine_diff_density_rms 0.253
_refine_ls_extinction_method none
_refine_ls_goodness_of_fit_ref 1.117
_refine_ls_hydrogen_treatment mixed
_refine_ls_matrix_type full
_refine_ls_number_parameters 248
_refine_ls_number_reflns 4370
_refine_ls_number_restraints 2
_refine_ls_restrained_S_all 1.117
_refine_ls_R_factor_all 0.1455
_refine_ls_R_factor_gt 0.0991
_refine_ls_shift/su_max 0.000
_refine_ls_shift/su_mean 0.000
_refine_ls_structure_factor_coef Fsqd
_refine_ls_weighting_details
;
 w=1/[\s^2^(Fo^2^)+(0.0678P)^2^+1047.2578P]
 where P=(Fo^2^+2Fc^2^)/3
;
_refine_ls_weighting_scheme calc
_refine_ls_wR_factor_gt 0.2286
_refine_ls_wR_factor_ref 0.2526
_reflns_Friedel_coverage 0.000
_reflns_number_gt 2861
_reflns_number_total 4370
_reflns_threshold_expression 'I > 2\s(I)'
_cod_data_source_file ic7b00261_si_002.cif
_cod_data_source_block 3a
_cod_depositor_comments 'Adding full bibliography for 4345750--4345757.cif.'
_cod_original_cell_volume 10348.2(15)
_cod_database_code 4345751
_publcif_datablock.id {b62a27c4-6f08-4882-9889-cba5fd7938e5}

_shelx_space_group_comment
;
The symmetry employed for this shelxl refinement is uniquely defined
by the following loop, which should always be used as a source of
symmetry information in preference to the above space-group names.
They are only intended as comments.
;
_shelx_estimated_absorpt_t_min 0.413
_shelx_estimated_absorpt_t_max 0.500
_shelxl_version_number 2013-2

loop_
_space_group_symop_operation_xyz
'x, y, z'
'-y, x-y, z'
'-x+y, -x, z'
'x+2/3, y+1/3, z+1/3'
'-y+2/3, x-y+1/3, z+1/3'
'-x+y+2/3, -x+1/3, z+1/3'
'x+1/3, y+2/3, z+2/3'
'-y+1/3, x-y+2/3, z+2/3'
'-x+y+1/3, -x+2/3, z+2/3'
'-x, -y, -z'
'y, -x+y, -z'
'x-y, x, -z'
'-x+2/3, -y+1/3, -z+1/3'
'y+2/3, -x+y+1/3, -z+1/3'
'x-y+2/3, x+1/3, -z+1/3'
'-x+1/3, -y+2/3, -z+2/3'
'y+1/3, -x+y+2/3, -z+2/3'
'x-y+1/3, x+2/3, -z+2/3'

loop_
_atom_site_label
_atom_site_type_symbol
_atom_site_fract_x
_atom_site_fract_y
_atom_site_fract_z
_atom_site_U_iso_or_equiv
_atom_site_adp_type
_atom_site_occupancy
_atom_site_site_symmetry_order
_atom_site_calc_flag
_atom_site_refinement_flags_posn
_atom_site_refinement_flags_adp
_atom_site_refinement_flags_occupancy
W1 W 0.0000 1.0000 0.14517(2) 0.0407(4) Uani 1 3 d S T P
W2 W 0.3333 0.6667 0.04072(2) 0.0380(4) Uani 1 3 d S T P
Cu1 Cu 0.1174(3) 0.9661(2) 0.12032(3) 0.0471(7) Uani 1 1 d . . .
Cu2 Cu 0.3062(3) 0.7875(2) 0.06605(3) 0.0495(7) Uani 1 1 d . . .
S1 S -0.0427(5) 0.8095(5) 0.13338(6) 0.0462(12) Uani 1 1 d . . .
S2 S 0.4876(5) 0.8544(5) 0.05224(5) 0.0437(12) Uani 1 1 d . . .
N1 N 0.0335(15) 1.1332(17) 0.18014(17) 0.047(4) Uani 1 1 d . . .
N2 N 0.0352(14) 1.1569(16) 0.16336(17) 0.039(4) Uani 1 1 d . . .
N3 N 0.2094(19) 0.9502(17) 0.10216(18) 0.052(4) Uani 1 1 d . . .
N4 N 0.3325(16) 1.0359(16) 0.1001(2) 0.049(4) Uani 1 1 d . . .
N5 N 0.3748(18) 0.998(2) 0.0880(2) 0.064(5) Uani 1 1 d . . .
N6 N 0.2791(17) 0.8893(17) 0.08205(19) 0.051(4) Uani 1 1 d . . .
N7 N 0.4823(16) 0.6887(16) 0.02244(17) 0.045(4) Uani 1 1 d . . .
N8 N 0.4567(18) 0.6792(17) 0.00554(17) 0.050(4) Uani 1 1 d . . .
N9 N 0.3333 0.6667 0.0888(4) 0.084(7) Uani 1 3 d S T P
N10 N 0.3333 0.6667 0.1031(4) 0.084(7) Uani 1 3 d S T P
N11 N 0.3333 0.6667 0.1215(4) 0.084(7) Uani 1 3 d S T P
C1 C 0.075(3) 1.248(3) 0.2064(2) 0.075(8) Uani 1 1 d . . .
H1A H 0.0859 1.3295 0.2100 0.112 Uiso 1 1 calc R U .
H1B H 0.1494 1.2423 0.2095 0.112 Uiso 1 1 calc R U .
H1C H -0.0005 1.1793 0.2116 0.112 Uiso 1 1 calc R U .
C2 C 0.060(2) 1.237(2) 0.1884(2) 0.050(5) Uani 1 1 d . . .
C3 C 0.078(2) 1.328(2) 0.1772(2) 0.061(6) Uani 1 1 d . . .
H3 H 0.0985 1.4119 0.1795 0.073 Uiso 1 1 calc R U .
C4 C 0.063(2) 1.275(2) 0.1618(2) 0.049(5) Uani 1 1 d . . .
C5 C 0.069(2) 1.342(2) 0.1463(3) 0.060(6) Uani 1 1 d . . .
H5A H 0.1364 1.3454 0.1395 0.090 Uiso 1 1 calc R U .
H5B H 0.0873 1.4279 0.1487 0.090 Uiso 1 1 calc R U .
H5C H -0.0119 1.2958 0.1407 0.090 Uiso 1 1 calc R U .
C6 C 0.1741(18) 0.8543(19) 0.0910(2) 0.042(5) Uani 1 1 d . . .
C7 C 0.046(2) 0.747(2) 0.0880(2) 0.074(8) Uani 1 1 d . . .
H7A H -0.0008 0.7221 0.0983 0.089 Uiso 1 1 calc R U .
H7B H 0.0539 0.6745 0.0841 0.089 Uiso 1 1 calc R U .
C8 C -0.030(3) 0.774(3) 0.0757(3) 0.092(10) Uani 1 1 d . . .
H8A H 0.0279 0.8376 0.0679 0.138 Uiso 1 1 calc R U .
H8B H -0.0788 0.8061 0.0813 0.138 Uiso 1 1 calc R U .
H8C H -0.0872 0.6961 0.0699 0.138 Uiso 1 1 calc R U .
C9 C 0.669(2) 0.717(3) 0.0393(3) 0.076(8) Uani 1 1 d . . .
H9A H 0.6905 0.7990 0.0441 0.114 Uiso 1 1 calc R U .
H9B H 0.7471 0.7146 0.0373 0.114 Uiso 1 1 calc R U .
H9C H 0.6145 0.6491 0.0467 0.114 Uiso 1 1 calc R U .
C10 C 0.602(2) 0.701(2) 0.0235(2) 0.052(5) Uani 1 1 d . . .
C11 C 0.645(2) 0.698(2) 0.0078(3) 0.060(6) Uani 1 1 d . . .
H11 H 0.7247 0.7079 0.0052 0.072 Uiso 1 1 calc R U .
C12 C 0.554(2) 0.680(2) -0.0030(3) 0.061(6) Uani 1 1 d . . .
C13 C 0.551(3) 0.664(2) -0.0210(2) 0.079(8) Uani 1 1 d . . .
H13A H 0.4926 0.5754 -0.0238 0.119 Uiso 1 1 calc R U .
H13B H 0.6363 0.6877 -0.0249 0.119 Uiso 1 1 calc R U .
H13C H 0.5234 0.7180 -0.0261 0.119 Uiso 1 1 calc R U .
B1 B 0.0000 1.0000 0.1877(4) 0.056(12) Uani 1 3 d DS T P
H1B1 H 0.0000 1.0000 0.2018(5) 0.083 Uiso 1 3 d DS U P
B2 B 0.3333 0.6667 -0.0008(4) 0.050(4) Uani 1 3 d DS T P
H1B2 H 0.3333 0.6667 -0.0148(5) 0.075 Uiso 1 3 d DS U P

loop_
_atom_site_aniso_label
_atom_site_aniso_U_11
_atom_site_aniso_U_22
_atom_site_aniso_U_33
_atom_site_aniso_U_23
_atom_site_aniso_U_13
_atom_site_aniso_U_12
W1 0.0475(6) 0.0475(6) 0.0270(7) 0.000 0.000 0.0238(3)
W2 0.0446(6) 0.0446(6) 0.0247(6) 0.000 0.000 0.0223(3)
Cu1 0.0566(16) 0.0554(16) 0.0341(12) -0.0046(11) 0.0015(11) 0.0316(14)
Cu2 0.0540(16) 0.0508(16) 0.0414(13) -0.0072(11) 0.0047(11) 0.0246(13)
S1 0.056(3) 0.043(3) 0.036(2) 0.002(2) -0.004(2) 0.022(3)
S2 0.041(3) 0.049(3) 0.034(2) 0.000(2) 0.003(2) 0.017(2)
N1 0.041(10) 0.058(11) 0.030(8) 0.005(7) -0.005(7) 0.017(9)
N2 0.030(8) 0.050(10) 0.038(8) -0.019(7) 0.000(6) 0.022(8)
N3 0.076(14) 0.051(11) 0.032(8) -0.004(8) 0.008(8) 0.035(11)
N4 0.045(11) 0.038(10) 0.057(10) -0.013(8) 0.006(8) 0.014(9)
N5 0.050(12) 0.090(15) 0.048(10) -0.015(10) 0.001(9) 0.033(12)
N6 0.047(11) 0.052(11) 0.046(9) -0.007(8) 0.007(8) 0.019(9)
N7 0.058(11) 0.061(11) 0.036(8) 0.014(7) 0.021(7) 0.046(10)
N8 0.071(12) 0.065(11) 0.030(7) 0.003(7) 0.019(8) 0.046(10)
N9 0.104(11) 0.104(11) 0.045(10) 0.000 0.000 0.052(5)
N10 0.104(11) 0.104(11) 0.045(10) 0.000 0.000 0.052(5)
N11 0.104(11) 0.104(11) 0.045(10) 0.000 0.000 0.052(5)
C1 0.10(2) 0.081(19) 0.042(12) -0.013(12) -0.008(12) 0.044(17)
C2 0.055(14) 0.061(14) 0.042(11) -0.002(10) 0.005(10) 0.035(12)
C3 0.087(18) 0.059(15) 0.048(12) -0.023(11) -0.002(11) 0.046(14)
C4 0.050(13) 0.042(12) 0.046(11) -0.020(9) -0.014(9) 0.017(10)
C5 0.078(17) 0.050(14) 0.067(14) 0.011(11) 0.013(12) 0.044(13)
C6 0.036(11) 0.049(13) 0.033(9) 0.003(8) 0.005(8) 0.016(10)
C7 0.082(18) 0.060(15) 0.032(11) -0.004(10) 0.028(11) 0.000(13)
C8 0.056(17) 0.13(3) 0.065(16) -0.010(16) 0.000(13) 0.023(17)
C9 0.040(14) 0.12(2) 0.078(16) -0.014(16) -0.002(12) 0.050(15)
C10 0.071(15) 0.056(14) 0.040(11) 0.009(9) 0.004(10) 0.040(12)
C11 0.047(14) 0.075(16) 0.063(14) -0.003(12) 0.021(11) 0.034(13)
C12 0.076(17) 0.053(14) 0.043(12) 0.001(10) -0.002(12) 0.024(13)
C13 0.12(2) 0.076(18) 0.037(11) 0.003(11) 0.039(13) 0.040(17)
B1 0.072(19) 0.072(19) 0.023(18) 0.000 0.000 0.036(10)
B2 0.071(12) 0.065(11) 0.030(7) 0.003(7) 0.019(8) 0.046(10)

loop_
_atom_type_symbol
_atom_type_description
_atom_type_scat_dispersion_real
_atom_type_scat_dispersion_imag
_atom_type_scat_source
C C 0.0033 0.0016 'International Tables Vol C Tables 4.2.6.8 and 6.1.1.4'
H H 0.0000 0.0000 'International Tables Vol C Tables 4.2.6.8 and 6.1.1.4'
B B 0.0013 0.0007 'International Tables Vol C Tables 4.2.6.8 and 6.1.1.4'
N N 0.0061 0.0033 'International Tables Vol C Tables 4.2.6.8 and 6.1.1.4'
S S 0.1246 0.1234 'International Tables Vol C Tables 4.2.6.8 and 6.1.1.4'
Cu Cu 0.3201 1.2651 'International Tables Vol C Tables 4.2.6.8 and 6.1.1.4'
W W -0.8490 6.8722 'International Tables Vol C Tables 4.2.6.8 and 6.1.1.4'

loop_
_geom_angle_atom_site_label_1
_geom_angle_atom_site_label_2
_geom_angle_atom_site_label_3
_geom_angle
_geom_angle_site_symmetry_1
_geom_angle_site_symmetry_3
N2 W1 N2 82.0(6) 3_465 2_675
N2 W1 N2 82.0(6) 3_465 .
N2 W1 N2 82.0(6) 2_675 .
N2 W1 S1 85.9(4) 3_465 .
N2 W1 S1 85.9(4) 2_675 .
N2 W1 S1 163.9(4) . .
N2 W1 S1 163.9(4) 3_465 3_465
N2 W1 S1 86.0(4) 2_675 3_465
N2 W1 S1 85.9(4) . 3_465
S1 W1 S1 103.75(14) . 3_465
N2 W1 S1 85.9(4) 3_465 2_675
N2 W1 S1 163.9(4) 2_675 2_675
N2 W1 S1 86.0(4) . 2_675
S1 W1 S1 103.75(14) . 2_675
S1 W1 S1 103.75(14) 3_465 2_675
N2 W1 Cu1 138.2(4) 3_465 3_465
N2 W1 Cu1 91.5(4) 2_675 3_465
N2 W1 Cu1 138.2(4) . 3_465
S1 W1 Cu1 52.32(14) . 3_465
S1 W1 Cu1 52.32(14) 3_465 3_465
S1 W1 Cu1 104.57(13) 2_675 3_465
N2 W1 Cu1 138.2(4) 3_465 2_675
N2 W1 Cu1 138.2(4) 2_675 2_675
N2 W1 Cu1 91.5(4) . 2_675
S1 W1 Cu1 104.58(13) . 2_675
S1 W1 Cu1 52.31(14) 3_465 2_675
S1 W1 Cu1 52.32(14) 2_675 2_675
Cu1 W1 Cu1 66.52(9) 3_465 2_675
N2 W1 Cu1 91.5(4) 3_465 .
N2 W1 Cu1 138.2(4) 2_675 .
N2 W1 Cu1 138.2(4) . .
S1 W1 Cu1 52.33(14) . .
S1 W1 Cu1 104.57(13) 3_465 .
S1 W1 Cu1 52.31(14) 2_675 .
Cu1 W1 Cu1 66.52(9) 3_465 .
Cu1 W1 Cu1 66.52(9) 2_675 .
N7 W2 N7 80.7(6) 3_565 2_665
N7 W2 N7 80.7(6) 3_565 .
N7 W2 N7 80.7(6) 2_665 .
N7 W2 S2 162.5(4) 3_565 .
N7 W2 S2 85.0(4) 2_665 .
N7 W2 S2 87.1(5) . .
N7 W2 S2 85.0(4) 3_565 2_665
N7 W2 S2 87.1(5) 2_665 2_665
N7 W2 S2 162.5(4) . 2_665
S2 W2 S2 104.36(13) . 2_665
N7 W2 S2 87.1(5) 3_565 3_565
N7 W2 S2 162.6(4) 2_665 3_565
N7 W2 S2 85.0(4) . 3_565
S2 W2 S2 104.36(13) . 3_565
S2 W2 S2 104.36(13) 2_665 3_565
N7 W2 Cu2 137.5(4) 3_565 .
N7 W2 Cu2 93.1(4) 2_665 .
N7 W2 Cu2 140.0(5) . .
S2 W2 Cu2 52.98(13) . .
S2 W2 Cu2 52.60(14) 2_665 .
S2 W2 Cu2 104.34(13) 3_565 .
N7 W2 Cu2 93.1(4) 3_565 2_665
N7 W2 Cu2 140.0(5) 2_665 2_665
N7 W2 Cu2 137.5(4) . 2_665
S2 W2 Cu2 104.34(13) . 2_665
S2 W2 Cu2 52.98(13) 2_665 2_665
S2 W2 Cu2 52.60(14) 3_565 2_665
Cu2 W2 Cu2 65.30(10) . 2_665
N7 W2 Cu2 140.0(5) 3_565 3_565
N7 W2 Cu2 137.5(4) 2_665 3_565
N7 W2 Cu2 93.1(4) . 3_565
S2 W2 Cu2 52.60(14) . 3_565
S2 W2 Cu2 104.34(13) 2_665 3_565
S2 W2 Cu2 52.98(13) 3_565 3_565
Cu2 W2 Cu2 65.30(10) . 3_565
Cu2 W2 Cu2 65.30(10) 2_665 3_565
N3 Cu1 S1 120.9(6) . 2_675
N3 Cu1 S1 126.5(6) . .
S1 Cu1 S1 111.6(3) 2_675 .
N3 Cu1 W1 177.1(6) . .
S1 Cu1 W1 56.30(14) 2_675 .
S1 Cu1 W1 56.30(15) . .
N3 Cu1 Cu1 121.5(5) . 2_675
S1 Cu1 Cu1 48.95(17) 2_675 2_675
S1 Cu1 Cu1 99.80(17) . 2_675
W1 Cu1 Cu1 56.74(5) . 2_675
N3 Cu1 Cu1 125.0(6) . 3_465
S1 Cu1 Cu1 99.80(16) 2_675 3_465
S1 Cu1 Cu1 48.95(17) . 3_465
W1 Cu1 Cu1 56.74(5) . 3_465
Cu1 Cu1 Cu1 60.000(1) 2_675 3_465
N6 Cu2 S2 121.7(6) . 2_665
N6 Cu2 S2 124.1(5) . .
S2 Cu2 S2 109.7(3) 2_665 .
N6 Cu2 W2 171.1(5) . .
S2 Cu2 W2 55.57(14) 2_665 .
S2 Cu2 W2 55.44(14) . .
N6 Cu2 Cu2 128.9(5) . 2_665
S2 Cu2 Cu2 50.20(16) 2_665 2_665
S2 Cu2 Cu2 99.86(16) . 2_665
W2 Cu2 Cu2 57.35(5) . 2_665
N6 Cu2 Cu2 130.3(5) . 3_565
S2 Cu2 Cu2 100.22(15) 2_665 3_565
S2 Cu2 Cu2 49.75(17) . 3_565
W2 Cu2 Cu2 57.35(5) . 3_565
Cu2 Cu2 Cu2 60.0 2_665 3_565
Cu1 S1 Cu1 82.1(2) 3_465 .
Cu1 S1 W1 71.38(17) 3_465 .
Cu1 S1 W1 71.38(17) . .
Cu2 S2 Cu2 80.1(2) 3_565 .
Cu2 S2 W2 71.84(17) 3_565 .
Cu2 S2 W2 71.58(16) . .
C2 N1 N2 109.6(16) . .
C2 N1 B1 126.1(18) . .
N2 N1 B1 124.3(18) . .
C4 N2 N1 106.7(15) . .
C4 N2 W1 133.8(13) . .
N1 N2 W1 119.5(12) . .
N4 N3 C6 109.3(15) . .
N4 N3 Cu1 119.8(12) . .
C6 N3 Cu1 130.5(15) . .
N5 N4 N3 107.7(16) . .
N4 N5 N6 108.9(17) . .
N5 N6 C6 109.3(16) . .
N5 N6 Cu2 122.2(13) . .
C6 N6 Cu2 127.3(15) . .
C10 N7 N8 104.2(14) . .
C10 N7 W2 134.8(12) . .
N8 N7 W2 120.8(12) . .
C12 N8 N7 110.2(17) . .
C12 N8 B2 129.2(19) . .
N7 N8 B2 120.5(18) . .
N9 N10 N11 180.0 . .
C2 C1 H1A 109.5 . .
C2 C1 H1B 109.5 . .
H1A C1 H1B 109.5 . .
C2 C1 H1C 109.5 . .
H1A C1 H1C 109.5 . .
H1B C1 H1C 109.5 . .
N1 C2 C3 106.6(17) . .
N1 C2 C1 124(2) . .
C3 C2 C1 130(2) . .
C2 C3 C4 108(2) . .
C2 C3 H3 125.9 . .
C4 C3 H3 125.9 . .
N2 C4 C3 108.8(19) . .
N2 C4 C5 126.5(17) . .
C3 C4 C5 125(2) . .
C4 C5 H5A 109.5 . .
C4 C5 H5B 109.5 . .
H5A C5 H5B 109.5 . .
C4 C5 H5C 109.5 . .
H5A C5 H5C 109.5 . .
H5B C5 H5C 109.5 . .
N6 C6 N3 104.7(17) . .
N6 C6 C7 127.0(18) . .
N3 C6 C7 127.8(18) . .
C6 C7 C8 114(2) . .
C6 C7 H7A 108.7 . .
C8 C7 H7A 108.7 . .
C6 C7 H7B 108.7 . .
C8 C7 H7B 108.7 . .
H7A C7 H7B 107.6 . .
C7 C8 H8A 109.5 . .
C7 C8 H8B 109.5 . .
H8A C8 H8B 109.5 . .
C7 C8 H8C 109.5 . .
H8A C8 H8C 109.5 . .
H8B C8 H8C 109.5 . .
C10 C9 H9A 109.5 . .
C10 C9 H9B 109.5 . .
H9A C9 H9B 109.5 . .
C10 C9 H9C 109.5 . .
H9A C9 H9C 109.5 . .
H9B C9 H9C 109.5 . .
N7 C10 C11 108.8(18) . .
N7 C10 C9 123.0(18) . .
C11 C10 C9 128(2) . .
C12 C11 C10 109(2) . .
C12 C11 H11 125.3 . .
C10 C11 H11 125.3 . .
C11 C12 N8 107.3(18) . .
C11 C12 C13 130(2) . .
N8 C12 C13 123(2) . .
C12 C13 H13A 109.5 . .
C12 C13 H13B 109.5 . .
H13A C13 H13B 109.5 . .
C12 C13 H13C 109.5 . .
H13A C13 H13C 109.5 . .
H13B C13 H13C 109.5 . .
N1 B1 N1 105.7(15) . 2_675
N1 B1 N1 105.7(15) . 3_465
N1 B1 N1 105.7(15) 2_675 3_465
N1 B1 H1B1 113.1(13) . .
N1 B1 H1B1 113.1(13) 2_675 .
N1 B1 H1B1 113.1(13) 3_465 .
N8 B2 N8 109.0(14) 2_665 .
N8 B2 N8 109.0(14) 2_665 3_565
N8 B2 N8 109.0(14) . 3_565
N8 B2 H1B2 109.9(14) 2_665 .
N8 B2 H1B2 109.9(14) . .
N8 B2 H1B2 109.9(14) 3_565 .

loop_
_geom_bond_atom_site_label_1
_geom_bond_atom_site_label_2
_geom_bond_distance
_geom_bond_site_symmetry_2
W1 N2 2.277(14) 3_465
W1 N2 2.277(14) 2_675
W1 N2 2.277(14) .
W1 S1 2.305(5) .
W1 S1 2.305(5) 3_465
W1 S1 2.305(5) 2_675
W1 Cu1 2.625(2) 3_465
W1 Cu1 2.625(2) 2_675
W1 Cu1 2.625(2) .
W2 N7 2.251(14) 3_565
W2 N7 2.251(14) 2_665
W2 N7 2.251(14) .
W2 S2 2.298(5) .
W2 S2 2.298(5) 2_665
W2 S2 2.298(5) 3_565
W2 Cu2 2.648(2) .
W2 Cu2 2.648(2) 2_665
W2 Cu2 2.648(2) 3_565
Cu1 N3 1.921(16) .
Cu1 S1 2.192(6) 2_675
Cu1 S1 2.193(6) .
Cu1 Cu1 2.879(4) 2_675
Cu1 Cu1 2.879(4) 3_465
Cu2 N6 1.933(16) .
Cu2 S2 2.214(6) 2_665
Cu2 S2 2.228(5) .
Cu2 Cu2 2.857(5) 2_665
Cu2 Cu2 2.857(5) 3_565
S1 Cu1 2.192(6) 3_465
S2 Cu2 2.214(6) 3_565
N1 C2 1.32(3) .
N1 N2 1.40(2) .
N1 B1 1.58(2) .
N2 C4 1.30(3) .
N3 N4 1.33(2) .
N3 C6 1.36(2) .
N4 N5 1.30(2) .
N5 N6 1.33(2) .
N6 C6 1.34(2) .
N7 C10 1.38(3) .
N7 N8 1.41(2) .
N8 C12 1.37(3) .
N8 B2 1.51(2) .
N9 N10 1.17(4) .
N10 N11 1.50(4) .
C1 C2 1.48(3) .
C1 H1A 0.9700 .
C1 H1B 0.9700 .
C1 H1C 0.9700 .
C2 C3 1.36(3) .
C3 C4 1.38(3) .
C3 H3 0.9400 .
C4 C5 1.48(3) .
C5 H5A 0.9700 .
C5 H5B 0.9700 .
C5 H5C 0.9700 .
C6 C7 1.46(3) .
C7 C8 1.51(4) .
C7 H7A 0.9800 .
C7 H7B 0.9800 .
C8 H8A 0.9700 .
C8 H8B 0.9700 .
C8 H8C 0.9700 .
C9 C10 1.48(3) .
C9 H9A 0.9700 .
C9 H9B 0.9700 .
C9 H9C 0.9700 .
C10 C11 1.39(3) .
C11 C12 1.33(3) .
C11 H11 0.9400 .
C12 C13 1.49(3) .
C13 H13A 0.9700 .
C13 H13B 0.9700 .
C13 H13C 0.9700 .
B1 N1 1.58(2) 2_675
B1 N1 1.58(2) 3_465
B1 H1B1 1.15(2) .
B2 N8 1.51(2) 2_665
B2 N8 1.51(2) 3_565
B2 H1B2 1.15(2) .

loop_
_publcif_info_datablock.id
_publcif_info_datablock.publ_exptl
_publcif_info_datablock.publ_geom
_publcif_info_datablock.structure
{b62a27c4-6f08-4882-9889-cba5fd7938e5} y y y
